data_1552654
loop_
_publ_author_name
'Nothias-Esposito, M\'elissa'
'Nothias, Louis Felix'
'Da Silva, Ricardo R.'
'Retailleau, Pascal'
'Zhang, Zheng'
'Leyssen, Pieter'
'Roussi, Fanny'
'Touboul, David'
'Paolini, Julien'
'Dorrestein, Pieter C.'
'Litaudon, Marc'

_publ_section_title
;
 Investigation of Premyrsinane and Myrsinane Esters in Euphorbia cupanii
 and Euphobia pithyusa with MS2LDA and Combinatorial Molecular Network
 Annotation Propagation.
;
_journal_issue 6
_journal_name_full 'Journal of natural products'
_journal_page_first 1459
_journal_page_last 1470
_journal_paper_doi 10.1021/acs.jnatprod.8b00916
_journal_volume 82
_journal_year 2019
_chemical_absolute_configuration ad
_chemical_formula_moiety 'C40 H44 N O11'
_chemical_formula_sum 'C40 H44 N O11'
_chemical_formula_weight 714.76
_space_group_crystal_system orthorhombic
_space_group_IT_number 19
_space_group_name_Hall 'P 2ac 2ab'
_space_group_name_H-M_alt 'P 21 21 21'
_atom_sites_solution_hydrogens geom
_audit_creation_method SHELXL-2014/7
_cell_angle_alpha 90
_cell_angle_beta 90
_cell_angle_gamma 90
_cell_formula_units_Z 4
_cell_length_a 9.4658(6)
_cell_length_b 13.6587(8)
_cell_length_c 28.643(2)
_cell_measurement_reflns_used 7335
_cell_measurement_temperature 293(2)
_cell_measurement_theta_max 67.6
_cell_measurement_theta_min 3.1
_cell_volume 3703.3(4)
_computing_structure_refinement 'SHELXL-2014/7 (Sheldrick, 2014)'
_diffrn_ambient_temperature 293(2)
_diffrn_detector 'Rapid2 large curved IP'
_diffrn_detector_area_resol_mean 10.0000
_diffrn_measured_fraction_theta_full 0.994
_diffrn_measured_fraction_theta_max 0.994
_diffrn_measurement_device
;
Crystal chi-partial Goniometer
;
_diffrn_measurement_device_type
;
Rigaku RAXIS conversion
;
_diffrn_measurement_method 'profile data from \w-scans'
_diffrn_measurement_specimen_support Fiber
_diffrn_radiation_monochromator 'OSMIC Confocal CMF mirrors'
_diffrn_radiation_type CuK\a
_diffrn_radiation_wavelength 1.54187
_diffrn_reflns_av_R_equivalents 0.0976
_diffrn_reflns_av_unetI/netI 0.1592
_diffrn_reflns_Laue_measured_fraction_full 0.994
_diffrn_reflns_Laue_measured_fraction_max 0.994
_diffrn_reflns_limit_h_max 10
_diffrn_reflns_limit_h_min -9
_diffrn_reflns_limit_k_max 15
_diffrn_reflns_limit_k_min -15
_diffrn_reflns_limit_l_max 33
_diffrn_reflns_limit_l_min -32
_diffrn_reflns_number 31812
_diffrn_reflns_point_group_measured_fraction_full 0.994
_diffrn_reflns_point_group_measured_fraction_max 0.994
_diffrn_reflns_theta_full 63.670
_diffrn_reflns_theta_max 63.670
_diffrn_reflns_theta_min 3.086
_diffrn_source 'RIGAKU mm007HF Rotating Anode'
_exptl_absorpt_coefficient_mu 0.771
_exptl_absorpt_correction_T_max 0.99
_exptl_absorpt_correction_T_min 0.76
_exptl_absorpt_correction_type multi-scan
_exptl_absorpt_process_details 'REQAB (Higashi, 1989)'
_exptl_crystal_colour colourless
_exptl_crystal_density_diffrn 1.282
_exptl_crystal_description bit
_exptl_crystal_F_000 1516
_exptl_crystal_size_max 0.06
_exptl_crystal_size_mid 0.03
_exptl_crystal_size_min 0.02
_refine_diff_density_max 0.188
_refine_diff_density_min -0.245
_refine_diff_density_rms 0.046
_refine_ls_abs_structure_details
;
 Flack x determined using 494 quotients [(I+)-(I-)]/[(I+)+(I-)]
 (Parsons, Flack and Wagner, Acta Cryst. B69 (2013) 249-259).
;
_refine_ls_abs_structure_Flack -0.07(16)
_refine_ls_extinction_method none
_refine_ls_goodness_of_fit_ref 0.900
_refine_ls_hydrogen_treatment constr
_refine_ls_matrix_type full
_refine_ls_number_parameters 474
_refine_ls_number_reflns 6042
_refine_ls_number_restraints 72
_refine_ls_restrained_S_all 0.900
_refine_ls_R_factor_all 0.2273
_refine_ls_R_factor_gt 0.0674
_refine_ls_shift/su_max 0.000
_refine_ls_shift/su_mean 0.000
_refine_ls_structure_factor_coef Fsqd
_refine_ls_weighting_details 'w=1/[\s^2^(Fo^2^)+(0.0745P)^2^] where P=(Fo^2^+2Fc^2^)/3'
_refine_ls_weighting_scheme calc
_refine_ls_wR_factor_gt 0.1224
_refine_ls_wR_factor_ref 0.1822
_reflns_Friedel_coverage 0.767
_reflns_Friedel_fraction_full 0.994
_reflns_Friedel_fraction_max 0.994
_reflns_number_gt 1836
_reflns_number_total 6042
_reflns_threshold_expression 'I > 2\s(I)'
_cod_data_source_file np8b00916_si_004.cif
_cod_data_source_block compound_11h
_cod_depositor_comments
;
The following automatic conversions were performed:

data item '_exptl_absorpt_correction_type' value 'Multi-scan' was
changed to 'multi-scan' in accordance with the
/home/data/users/saulius/crontab/automatic-downloads/current/ACS/lib/dictionaries/cif_core.dic
dictionary named 'cif_core.dic' version 2.4.2 last updated on
2011-04-26.

Automatic conversion script
Id: cif_fix_values 6909 2019-04-08 15:41:33Z antanas 
;
_cod_database_code 1552654
_shelx_shelxl_version_number 2014/7
_shelx_space_group_comment
;
The symmetry employed for this shelxl refinement is uniquely defined
by the following loop, which should always be used as a source of
symmetry information in preference to the above space-group names.
They are only intended as comments.
;

loop_
_space_group_symop_operation_xyz
'x, y, z'
'-x+1/2, -y, z+1/2'
'-x, y+1/2, -z+1/2'
'x+1/2, -y+1/2, -z'

loop_
_atom_site_label
_atom_site_type_symbol
_atom_site_fract_x
_atom_site_fract_y
_atom_site_fract_z
_atom_site_U_iso_or_equiv
_atom_site_adp_type
_atom_site_occupancy
_atom_site_site_symmetry_order
_atom_site_calc_flag
_atom_site_refinement_flags_posn
_atom_site_refinement_flags_adp
O1 O 0.2405(7) 0.6548(5) 0.2515(2) 0.080(2) Uani 1 1 d . .
N1 N 0.2842(11) 0.9618(8) 0.3948(4) 0.132(4) Uani 1 1 d . U
C1 C 0.3774(11) 0.4708(7) 0.2818(3) 0.083(3) Uani 1 1 d . .
H1A H 0.4612 0.5116 0.2808 0.099 Uiso 1 1 calc R U
H1B H 0.4067 0.4032 0.2856 0.099 Uiso 1 1 calc R U
O2 O -0.0791(7) 0.6091(5) 0.2945(2) 0.080(2) Uani 1 1 d . .
C2 C 0.2914(12) 0.4828(7) 0.2366(4) 0.083(3) Uani 1 1 d . .
H2 H 0.2446 0.4203 0.2300 0.099 Uiso 1 1 calc R U
C3 C 0.1771(11) 0.5578(7) 0.2494(3) 0.071(3) Uani 1 1 d . .
H3 H 0.0953 0.5551 0.2284 0.085 Uiso 1 1 calc R U
O3 O -0.0053(7) 0.7431(6) 0.3896(2) 0.080(2) Uani 1 1 d . .
O4 O 0.0098(9) 0.4015(5) 0.3665(2) 0.084(2) Uani 1 1 d . .
C4 C 0.1410(11) 0.5275(7) 0.2994(3) 0.067(3) Uani 1 1 d . .
H4 H 0.0871 0.4664 0.2972 0.081 Uiso 1 1 calc R U
C5 C 0.0459(12) 0.6014(7) 0.3250(3) 0.075(3) Uani 1 1 d . .
H5 H 0.0935 0.6650 0.3270 0.091 Uiso 1 1 calc R U
O5 O 0.3831(8) 0.4181(5) 0.3892(2) 0.076(2) Uani 1 1 d . .
C6 C -0.0136(11) 0.5715(8) 0.3744(3) 0.073(3) Uani 1 1 d . .
O6 O 0.3314(8) 0.5921(5) 0.3449(2) 0.077(2) Uani 1 1 d . .
C7 C -0.1031(11) 0.6600(8) 0.3905(4) 0.081(3) Uani 1 1 d . .
H7 H -0.1827 0.6710 0.3693 0.097 Uiso 1 1 calc R U
O7 O 0.1399(10) 0.6917(7) 0.1831(3) 0.139(4) Uani 1 1 d . .
C8 C -0.1534(12) 0.6500(8) 0.4403(4) 0.095(4) Uani 1 1 d . .
H8 H -0.2375 0.6800 0.4490 0.114 Uiso 1 1 calc R U
O8 O -0.0501(9) 0.7708(5) 0.2817(3) 0.103(3) Uani 1 1 d . .
O9 O -0.1905(9) 0.8443(5) 0.3779(3) 0.108(3) Uani 1 1 d . .
C9 C -0.0828(13) 0.6007(8) 0.4714(4) 0.096(4) Uani 1 1 d . .
H9 H -0.1138 0.6046 0.5022 0.116 Uiso 1 1 calc R U
C10 C 0.1577(17) 0.5566(10) 0.4969(4) 0.109(4) Uani 1 1 d . .
O10 O 0.4445(8) 0.2728(5) 0.3584(3) 0.101(2) Uani 1 1 d . .
C11 C 0.0445(13) 0.5380(7) 0.4619(4) 0.081(3) Uani 1 1 d . .
H11 H 0.0132 0.4708 0.4679 0.097 Uiso 1 1 calc R U
O11 O 0.5668(9) 0.5595(6) 0.3482(3) 0.102(3) Uani 1 1 d . .
C12 C 0.0977(11) 0.5373(7) 0.4108(3) 0.076(3) Uani 1 1 d . .
H12 H 0.1824 0.5781 0.4082 0.091 Uiso 1 1 calc R U
C13 C 0.1318(14) 0.4307(8) 0.3927(4) 0.076(3) Uani 1 1 d . .
C14 C 0.2584(12) 0.4228(7) 0.3600(3) 0.069(3) Uani 1 1 d . .
H14 H 0.2507 0.3601 0.3435 0.082 Uiso 1 1 calc R U
C15 C 0.2806(12) 0.5020(8) 0.3233(4) 0.080(3) Uani 1 1 d . .
C16 C 0.3827(10) 0.5099(7) 0.1939(3) 0.101(4) Uani 1 1 d . .
H16A H 0.3227 0.5208 0.1673 0.152 Uiso 1 1 calc R U
H16B H 0.4469 0.4573 0.1872 0.152 Uiso 1 1 calc R U
H16C H 0.4352 0.5684 0.2005 0.152 Uiso 1 1 calc R U
C41 C 0.4789(11) 0.7155(7) 0.3738(4) 0.127(5) Uani 1 1 d . .
H41A H 0.5656 0.7423 0.3821 0.152 Uiso 1 1 calc R U
H41B H 0.3966 0.7520 0.3773 0.152 Uiso 1 1 calc R U
C40 C 0.4719(18) 0.6161(10) 0.3550(4) 0.093(4) Uani 1 1 d . .
C18 C 0.2678(18) 0.6129(12) 0.4898(5) 0.206(9) Uani 1 1 d . .
H18A H 0.3332 0.6226 0.5136 0.247 Uiso 1 1 calc R U
H18B H 0.2806 0.6431 0.4611 0.247 Uiso 1 1 calc R U
C17 C -0.0969(11) 0.4741(7) 0.3696(3) 0.084(3) Uani 1 1 d . .
H17A H -0.1568 0.4632 0.3965 0.100 Uiso 1 1 calc R U
H17B H -0.1551 0.4744 0.3417 0.100 Uiso 1 1 calc R U
C19 C 0.1362(15) 0.5080(9) 0.5426(5) 0.171(6) Uani 1 1 d . .
H19A H 0.2207 0.5138 0.5610 0.257 Uiso 1 1 calc R U
H19B H 0.1149 0.4401 0.5378 0.257 Uiso 1 1 calc R U
H19C H 0.0592 0.5388 0.5587 0.257 Uiso 1 1 calc R U
C20 C 0.1524(11) 0.3519(7) 0.4305(3) 0.093(3) Uani 1 1 d . .
H20A H 0.2133 0.3768 0.4546 0.140 Uiso 1 1 calc R U
H20B H 0.1944 0.2947 0.4168 0.140 Uiso 1 1 calc R U
H20C H 0.0625 0.3350 0.4438 0.140 Uiso 1 1 calc R U
C21 C 0.2107(15) 0.7144(12) 0.2163(5) 0.102(4) Uani 1 1 d . .
C22 C 0.2786(16) 0.8141(11) 0.2226(5) 0.146(5) Uani 1 1 d . .
H22A H 0.3798 0.8057 0.2189 0.175 Uiso 1 1 calc R U
H22B H 0.2469 0.8552 0.1971 0.175 Uiso 1 1 calc R U
C23 C 0.2571(18) 0.8649(10) 0.2631(5) 0.196(8) Uani 1 1 d . .
H23A H 0.2996 0.9286 0.2606 0.294 Uiso 1 1 calc R U
H23B H 0.2992 0.8301 0.2887 0.294 Uiso 1 1 calc R U
H23C H 0.1576 0.8719 0.2686 0.294 Uiso 1 1 calc R U
C24 C -0.1115(14) 0.6997(11) 0.2768(4) 0.088(4) Uani 1 1 d . .
C25 C -0.2462(14) 0.6861(7) 0.2489(3) 0.116(4) Uani 1 1 d . .
H25A H -0.2733 0.7474 0.2351 0.174 Uiso 1 1 calc R U
H25B H -0.3202 0.6635 0.2691 0.174 Uiso 1 1 calc R U
H25C H -0.2305 0.6387 0.2247 0.174 Uiso 1 1 calc R U
C26 C -0.0648(16) 0.8314(10) 0.3824(4) 0.086(4) Uani 1 1 d . .
C27 C 0.0441(14) 0.9101(8) 0.3834(3) 0.082(3) Uani 1 1 d . U
C28 C 0.1817(14) 0.8911(9) 0.3962(4) 0.112(4) Uani 1 1 d . U
H28 H 0.2057 0.8283 0.4060 0.134 Uiso 1 1 calc R U
C30 C 0.2477(17) 1.0507(9) 0.3813(4) 0.123(4) Uani 1 1 d . U
H30 H 0.3174 1.0985 0.3794 0.148 Uiso 1 1 calc R U
C31 C 0.1129(15) 1.0755(9) 0.3700(4) 0.111(4) Uani 1 1 d . U
H31 H 0.0911 1.1398 0.3622 0.133 Uiso 1 1 calc R U
C33 C 0.4642(13) 0.3373(9) 0.3861(4) 0.076(3) Uani 1 1 d . .
C32 C 0.0103(13) 1.0062(7) 0.3702(3) 0.096(3) Uani 1 1 d . U
H32 H -0.0817 1.0222 0.3617 0.116 Uiso 1 1 calc R U
C34 C 0.5751(12) 0.3352(9) 0.4230(4) 0.083(3) Uani 1 1 d . U
C35 C 0.5759(12) 0.3997(8) 0.4592(4) 0.098(4) Uani 1 1 d . U
H35 H 0.5067 0.4479 0.4608 0.117 Uiso 1 1 calc R U
C36 C 0.6796(14) 0.3943(9) 0.4941(4) 0.119(4) Uani 1 1 d . U
H36 H 0.6819 0.4386 0.5187 0.143 Uiso 1 1 calc R U
C37 C 0.7790(16) 0.3196(10) 0.4900(5) 0.129(5) Uani 1 1 d . U
H37 H 0.8467 0.3126 0.5133 0.155 Uiso 1 1 calc R U
C38 C 0.7804(14) 0.2598(10) 0.4552(5) 0.119(4) Uani 1 1 d . U
H38 H 0.8530 0.2141 0.4530 0.143 Uiso 1 1 calc R U
C39 C 0.6771(13) 0.2615(8) 0.4208(4) 0.102(4) Uani 1 1 d . U
H39 H 0.6759 0.2150 0.3971 0.123 Uiso 1 1 calc R U

loop_
_atom_site_aniso_label
_atom_site_aniso_U_11
_atom_site_aniso_U_22
_atom_site_aniso_U_33
_atom_site_aniso_U_23
_atom_site_aniso_U_13
_atom_site_aniso_U_12
O1 0.092(5) 0.070(5) 0.079(5) 0.022(4) 0.002(4) -0.003(5)
N1 0.117(8) 0.099(8) 0.180(10) -0.015(8) -0.005(7) -0.013(7)
C1 0.092(9) 0.078(7) 0.078(7) -0.007(6) 0.012(8) 0.004(7)
O2 0.071(5) 0.088(6) 0.080(5) 0.004(4) -0.017(4) 0.005(4)
C2 0.092(9) 0.082(8) 0.075(8) -0.015(7) 0.004(7) 0.010(7)
C3 0.079(8) 0.066(7) 0.068(8) 0.001(6) 0.005(6) -0.005(7)
O3 0.078(5) 0.064(5) 0.097(5) -0.012(4) -0.002(4) -0.001(5)
O4 0.088(6) 0.070(5) 0.094(5) 0.000(4) -0.009(5) -0.006(5)
C4 0.074(8) 0.056(7) 0.071(7) 0.005(6) -0.005(7) -0.004(6)
C5 0.092(9) 0.059(7) 0.075(8) -0.005(6) -0.007(7) 0.006(7)
O5 0.091(6) 0.066(5) 0.071(5) 0.004(4) -0.018(5) 0.013(4)
C6 0.078(8) 0.085(8) 0.057(7) 0.000(7) 0.002(7) -0.006(7)
O6 0.076(6) 0.080(5) 0.076(5) 0.000(4) -0.008(4) -0.009(5)
C7 0.078(8) 0.082(8) 0.083(9) -0.020(7) 0.001(7) 0.003(8)
O7 0.166(9) 0.131(8) 0.119(7) 0.039(6) -0.031(7) 0.011(7)
C8 0.082(9) 0.114(10) 0.090(10) -0.005(8) 0.017(8) -0.001(8)
O8 0.107(7) 0.067(6) 0.135(7) 0.000(5) -0.005(5) 0.000(5)
O9 0.076(5) 0.094(6) 0.155(7) -0.007(5) 0.014(6) 0.005(5)
C9 0.100(11) 0.100(10) 0.090(10) -0.001(8) 0.006(8) 0.009(8)
C10 0.140(14) 0.127(12) 0.061(8) -0.013(9) -0.005(10) -0.014(10)
O10 0.112(6) 0.082(5) 0.109(6) -0.014(5) -0.015(5) 0.024(5)
C11 0.100(9) 0.079(8) 0.064(7) -0.001(7) 0.007(7) 0.007(8)
O11 0.070(6) 0.101(7) 0.135(7) 0.001(5) 0.002(5) 0.003(5)
C12 0.094(9) 0.068(7) 0.066(7) 0.007(6) -0.012(7) -0.009(6)
C13 0.096(10) 0.072(8) 0.061(7) -0.004(7) -0.020(8) 0.007(7)
C14 0.095(9) 0.057(7) 0.054(6) 0.006(6) 0.001(8) -0.001(7)
C15 0.089(10) 0.082(8) 0.070(8) -0.007(7) -0.015(8) -0.008(8)
C16 0.099(9) 0.129(10) 0.076(7) -0.005(7) 0.012(7) 0.018(8)
C41 0.067(8) 0.071(8) 0.243(15) -0.057(9) -0.018(9) -0.006(7)
C40 0.095(13) 0.103(12) 0.082(8) 0.012(8) -0.008(8) -0.012(10)
C18 0.222(19) 0.28(2) 0.115(12) -0.032(11) 0.002(13) -0.157(16)
C17 0.088(9) 0.078(8) 0.084(8) 0.010(7) -0.004(7) -0.035(8)
C19 0.217(16) 0.151(13) 0.145(12) -0.026(11) -0.077(13) 0.007(12)
C20 0.106(8) 0.083(7) 0.090(8) 0.007(7) 0.002(7) 0.007(7)
C21 0.108(12) 0.107(12) 0.091(11) 0.008(11) 0.002(9) 0.003(10)
C22 0.177(14) 0.104(11) 0.156(14) 0.014(10) 0.025(12) -0.040(11)
C23 0.242(18) 0.175(15) 0.171(14) -0.074(12) 0.067(14) -0.112(14)
C24 0.082(12) 0.096(11) 0.084(9) 0.017(9) -0.013(8) 0.033(9)
C25 0.133(12) 0.105(10) 0.109(9) 0.011(8) -0.029(9) 0.027(9)
C26 0.097(12) 0.089(10) 0.072(8) -0.011(8) 0.006(8) -0.011(11)
C27 0.105(9) 0.077(7) 0.064(7) -0.008(6) -0.005(6) -0.001(7)
C28 0.108(9) 0.083(8) 0.144(11) 0.010(7) -0.024(8) -0.002(7)
C30 0.140(10) 0.087(8) 0.143(11) -0.012(8) -0.002(9) -0.019(8)
C31 0.134(10) 0.081(8) 0.118(9) -0.003(7) 0.001(9) -0.018(7)
C33 0.096(9) 0.062(8) 0.071(9) -0.010(7) 0.016(8) -0.007(8)
C32 0.117(9) 0.079(7) 0.093(8) 0.008(7) -0.012(7) -0.005(6)
C34 0.093(8) 0.081(8) 0.073(7) 0.016(6) -0.012(7) -0.007(6)
C35 0.099(8) 0.118(9) 0.077(7) 0.008(6) -0.004(6) -0.018(7)
C36 0.126(11) 0.140(11) 0.092(8) 0.014(8) -0.024(7) -0.030(8)
C37 0.105(10) 0.159(13) 0.125(10) 0.046(8) -0.016(9) -0.020(8)
C38 0.092(9) 0.136(11) 0.129(11) 0.045(8) -0.010(8) -0.006(8)
C39 0.101(10) 0.089(8) 0.117(9) 0.024(7) -0.007(7) 0.005(6)

loop_
_atom_type_symbol
_atom_type_description
_atom_type_scat_dispersion_real
_atom_type_scat_dispersion_imag
_atom_type_scat_source
C C 0.0181 0.0091 'International Tables Vol C Tables 4.2.6.8 and 6.1.1.4'
N N 0.0311 0.0180 'International Tables Vol C Tables 4.2.6.8 and 6.1.1.4'
O O 0.0492 0.0322 'International Tables Vol C Tables 4.2.6.8 and 6.1.1.4'
H H 0.0000 0.0000 'International Tables Vol C Tables 4.2.6.8 and 6.1.1.4'

loop_
_geom_angle_atom_site_label_1
_geom_angle_atom_site_label_2
_geom_angle_atom_site_label_3
_geom_angle
C21 O1 C3 116.0(10)
C30 N1 C28 118.1(13)
C2 C1 C15 107.5(8)
C2 C1 H1A 110.2
C15 C1 H1A 110.2
C2 C1 H1B 110.2
C15 C1 H1B 110.2
H1A C1 H1B 108.5
C24 O2 C5 117.6(9)
C3 C2 C1 104.1(8)
C3 C2 C16 115.1(8)
C1 C2 C16 113.4(8)
C3 C2 H2 108.0
C1 C2 H2 108.0
C16 C2 H2 108.0
O1 C3 C4 107.3(8)
O1 C3 C2 109.1(8)
C4 C3 C2 101.6(8)
O1 C3 H3 112.7
C4 C3 H3 112.7
C2 C3 H3 112.7
C26 O3 C7 115.6(9)
C17 O4 C13 110.3(8)
C15 C4 C3 106.6(9)
C15 C4 C5 116.4(8)
C3 C4 C5 113.5(8)
C15 C4 H4 106.6
C3 C4 H4 106.6
C5 C4 H4 106.6
O2 C5 C4 103.6(8)
O2 C5 C6 105.3(8)
C4 C5 C6 117.7(8)
O2 C5 H5 109.9
C4 C5 H5 109.9
C6 C5 H5 109.9
C33 O5 C14 117.6(8)
C7 C6 C17 114.7(9)
C7 C6 C12 113.9(8)
C17 C6 C12 98.4(8)
C7 C6 C5 105.1(8)
C17 C6 C5 108.9(8)
C12 C6 C5 116.0(8)
C40 O6 C15 126.7(9)
O3 C7 C8 106.6(8)
O3 C7 C6 104.8(8)
C8 C7 C6 112.6(9)
O3 C7 H7 110.9
C8 C7 H7 110.9
C6 C7 H7 110.9
C9 C8 C7 122.2(11)
C9 C8 H8 118.9
C7 C8 H8 118.9
C8 C9 C11 125.4(11)
C8 C9 H9 117.3
C11 C9 H9 117.3
C18 C10 C19 120.5(14)
C18 C10 C11 124.6(13)
C19 C10 C11 114.9(12)
C10 C11 C9 110.9(10)
C10 C11 C12 113.9(9)
C9 C11 C12 115.9(9)
C10 C11 H11 105.0
C9 C11 H11 105.0
C12 C11 H11 105.0
C11 C12 C6 114.4(9)
C11 C12 C13 112.5(8)
C6 C12 C13 101.3(8)
C11 C12 H12 109.5
C6 C12 H12 109.5
C13 C12 H12 109.5
O4 C13 C14 106.9(8)
O4 C13 C20 106.0(9)
C14 C13 C20 106.4(9)
O4 C13 C12 105.3(9)
C14 C13 C12 115.4(9)
C20 C13 C12 116.1(8)
O5 C14 C15 108.5(8)
O5 C14 C13 106.8(8)
C15 C14 C13 118.8(9)
O5 C14 H14 107.4
C15 C14 H14 107.4
C13 C14 H14 107.4
O6 C15 C14 110.5(8)
O6 C15 C4 106.4(9)
C14 C15 C4 110.5(9)
O6 C15 C1 111.2(9)
C14 C15 C1 114.3(9)
C4 C15 C1 103.4(8)
C2 C16 H16A 109.5
C2 C16 H16B 109.5
H16A C16 H16B 109.5
C2 C16 H16C 109.5
H16A C16 H16C 109.5
H16B C16 H16C 109.5
C40 C41 H41A 120.0
C40 C41 H41B 120.0
H41A C41 H41B 120.0
O11 C40 O6 121.7(13)
O11 C40 C41 128.6(14)
O6 C40 C41 109.7(13)
C10 C18 H18A 120.0
C10 C18 H18B 120.0
H18A C18 H18B 120.0
O4 C17 C6 104.0(8)
O4 C17 H17A 111.0
C6 C17 H17A 111.0
O4 C17 H17B 111.0
C6 C17 H17B 111.0
H17A C17 H17B 109.0
C10 C19 H19A 109.5
C10 C19 H19B 109.5
H19A C19 H19B 109.5
C10 C19 H19C 109.5
H19A C19 H19C 109.5
H19B C19 H19C 109.5
C13 C20 H20A 109.5
C13 C20 H20B 109.5
H20A C20 H20B 109.5
C13 C20 H20C 109.5
H20A C20 H20C 109.5
H20B C20 H20C 109.5
O7 C21 O1 124.2(15)
O7 C21 C22 124.1(16)
O1 C21 C22 111.7(13)
C23 C22 C21 119.6(13)
C23 C22 H22A 107.4
C21 C22 H22A 107.4
C23 C22 H22B 107.4
C21 C22 H22B 107.4
H22A C22 H22B 107.0
C22 C23 H23A 109.5
C22 C23 H23B 109.5
H23A C23 H23B 109.5
C22 C23 H23C 109.5
H23A C23 H23C 109.5
H23B C23 H23C 109.5
O8 C24 O2 127.5(13)
O8 C24 C25 126.7(13)
O2 C24 C25 105.8(12)
C24 C25 H25A 109.5
C24 C25 H25B 109.5
H25A C25 H25B 109.5
C24 C25 H25C 109.5
H25A C25 H25C 109.5
H25B C25 H25C 109.5
O9 C26 O3 124.0(12)
O9 C26 C27 125.2(13)
O3 C26 C27 110.7(12)
C28 C27 C32 117.7(13)
C28 C27 C26 121.5(12)
C32 C27 C26 120.8(12)
N1 C28 C27 121.9(12)
N1 C28 H28 119.0
C27 C28 H28 119.0
N1 C30 C31 123.0(15)
N1 C30 H30 118.5
C31 C30 H30 118.5
C32 C31 C30 119.8(14)
C32 C31 H31 120.1
C30 C31 H31 120.1
O10 C33 O5 123.8(11)
O10 C33 C34 124.3(12)
O5 C33 C34 111.8(10)
C31 C32 C27 119.4(13)
C31 C32 H32 120.3
C27 C32 H32 120.3
C35 C34 C39 119.8(12)
C35 C34 C33 122.1(12)
C39 C34 C33 118.0(12)
C34 C35 C36 120.8(13)
C34 C35 H35 119.6
C36 C35 H35 119.6
C37 C36 C35 116.9(14)
C37 C36 H36 121.6
C35 C36 H36 121.6
C38 C37 C36 122.3(17)
C38 C37 H37 118.8
C36 C37 H37 118.8
C37 C38 C39 122.1(16)
C37 C38 H38 119.0
C39 C38 H38 119.0
C38 C39 C34 117.9(13)
C38 C39 H39 121.1
C34 C39 H39 121.1

loop_
_geom_bond_atom_site_label_1
_geom_bond_atom_site_label_2
_geom_bond_distance
O1 C21 1.326(14)
O1 C3 1.456(9)
N1 C30 1.321(12)
N1 C28 1.370(13)
C1 C2 1.540(11)
C1 C15 1.559(12)
C1 H1A 0.9700
C1 H1B 0.9700
O2 C24 1.371(13)
O2 C5 1.474(10)
C2 C3 1.533(12)
C2 C16 1.543(11)
C2 H2 0.9800
C3 C4 1.532(12)
C3 H3 0.9800
O3 C26 1.346(12)
O3 C7 1.465(10)
O4 C17 1.418(10)
O4 C13 1.433(11)
C4 C15 1.527(12)
C4 C5 1.538(11)
C4 H4 0.9800
C5 C6 1.577(12)
C5 H5 0.9800
O5 C33 1.347(11)
O5 C14 1.448(10)
C6 C7 1.547(11)
C6 C17 1.552(11)
C6 C12 1.554(12)
O6 C40 1.400(14)
O6 C15 1.459(10)
C7 C8 1.509(12)
C7 H7 0.9800
O7 C21 1.204(12)
C8 C9 1.303(12)
C8 H8 0.9300
O8 C24 1.140(13)
O9 C26 1.210(12)
C9 C11 1.504(13)
C9 H9 0.9300
C10 C18 1.311(15)
C10 C19 1.482(15)
C10 C11 1.489(15)
O10 C33 1.200(10)
C11 C12 1.547(11)
C11 H11 0.9800
O11 C40 1.201(13)
C12 C13 1.578(12)
C12 H12 0.9800
C13 C14 1.525(12)
C13 C20 1.540(12)
C14 C15 1.524(12)
C14 H14 0.9800
C16 H16A 0.9600
C16 H16B 0.9600
C16 H16C 0.9600
C41 C40 1.461(14)
C41 H41A 0.9300
C41 H41B 0.9300
C18 H18A 0.9300
C18 H18B 0.9300
C17 H17A 0.9700
C17 H17B 0.9700
C19 H19A 0.9600
C19 H19B 0.9600
C19 H19C 0.9600
C20 H20A 0.9600
C20 H20B 0.9600
C20 H20C 0.9600
C21 C22 1.517(17)
C22 C23 1.368(14)
C22 H22A 0.9700
C22 H22B 0.9700
C23 H23A 0.9600
C23 H23B 0.9600
C23 H23C 0.9600
C24 C25 1.518(15)
C25 H25A 0.9600
C25 H25B 0.9600
C25 H25C 0.9600
C26 C27 1.490(14)
C27 C28 1.377(14)
C27 C32 1.402(12)
C28 H28 0.9300
C30 C31 1.359(15)
C30 H30 0.9300
C31 C32 1.357(13)
C31 H31 0.9300
C33 C34 1.490(13)
C32 H32 0.9300
C34 C35 1.360(13)
C34 C39 1.397(13)
C35 C36 1.403(13)
C35 H35 0.9300
C36 C37 1.392(16)
C36 H36 0.9300
C37 C38 1.291(14)
C37 H37 0.9300
C38 C39 1.387(14)
C38 H38 0.9300
C39 H39 0.9300

loop_
_geom_hbond_atom_site_label_D
_geom_hbond_atom_site_label_H
_geom_hbond_atom_site_label_A
_geom_hbond_distance_DH
_geom_hbond_distance_HA
_geom_hbond_distance_DA
_geom_hbond_angle_DHA
_geom_hbond_site_symmetry_A
C1 H1A O11 0.97 2.27 2.880(12) 120.0 .
C4 H4 O4 0.98 2.29 2.862(12) 116.0 .
C12 H12 O6 0.98 2.30 3.002(12) 127.4 .
C31 H31 O7 0.93 2.64 3.250(18) 123.8 3

loop_
_geom_torsion_atom_site_label_1
_geom_torsion_atom_site_label_2
_geom_torsion_atom_site_label_3
_geom_torsion_atom_site_label_4
_geom_torsion
C15 C1 C2 C3 22.9(11)
C15 C1 C2 C16 148.7(8)
C21 O1 C3 C4 -144.7(9)
C21 O1 C3 C2 106.0(10)
C1 C2 C3 O1 75.1(10)
C16 C2 C3 O1 -49.7(11)
C1 C2 C3 C4 -38.0(9)
C16 C2 C3 C4 -162.8(8)
O1 C3 C4 C15 -73.9(9)
C2 C3 C4 C15 40.5(10)
O1 C3 C4 C5 55.5(11)
C2 C3 C4 C5 170.0(8)
C24 O2 C5 C4 -120.7(8)
C24 O2 C5 C6 115.1(9)
C15 C4 C5 O2 -178.9(8)
C3 C4 C5 O2 56.7(10)
C15 C4 C5 C6 -63.2(12)
C3 C4 C5 C6 172.4(8)
O2 C5 C6 C7 -65.4(9)
C4 C5 C6 C7 179.8(8)
O2 C5 C6 C17 57.9(10)
C4 C5 C6 C17 -56.8(12)
O2 C5 C6 C12 167.8(8)
C4 C5 C6 C12 53.0(12)
C26 O3 C7 C8 -88.1(10)
C26 O3 C7 C6 152.4(8)
C17 C6 C7 O3 -176.6(8)
C12 C6 C7 O3 71.0(10)
C5 C6 C7 O3 -57.0(9)
C17 C6 C7 C8 68.0(11)
C12 C6 C7 C8 -44.4(12)
C5 C6 C7 C8 -172.5(8)
O3 C7 C8 C9 -85.5(12)
C6 C7 C8 C9 28.8(15)
C7 C8 C9 C11 -8.0(18)
C18 C10 C11 C9 -99.7(16)
C19 C10 C11 C9 78.7(13)
C18 C10 C11 C12 33.2(19)
C19 C10 C11 C12 -148.5(10)
C8 C9 C11 C10 134.7(13)
C8 C9 C11 C12 2.9(16)
C10 C11 C12 C6 -150.0(9)
C9 C11 C12 C6 -19.6(12)
C10 C11 C12 C13 95.2(11)
C9 C11 C12 C13 -134.4(10)
C7 C6 C12 C11 40.5(12)
C17 C6 C12 C11 -81.3(10)
C5 C6 C12 C11 162.8(8)
C7 C6 C12 C13 161.8(9)
C17 C6 C12 C13 39.9(9)
C5 C6 C12 C13 -75.9(10)
C17 O4 C13 C14 -127.5(8)
C17 O4 C13 C20 119.2(8)
C17 O4 C13 C12 -4.3(10)
C11 C12 C13 O4 98.6(10)
C6 C12 C13 O4 -23.9(10)
C11 C12 C13 C14 -143.7(10)
C6 C12 C13 C14 93.7(10)
C11 C12 C13 C20 -18.2(14)
C6 C12 C13 C20 -140.8(10)
C33 O5 C14 C15 -111.7(9)
C33 O5 C14 C13 119.1(9)
O4 C13 C14 O5 -160.3(7)
C20 C13 C14 O5 -47.3(10)
C12 C13 C14 O5 83.0(10)
O4 C13 C14 C15 76.7(11)
C20 C13 C14 C15 -170.3(8)
C12 C13 C14 C15 -40.0(13)
C40 O6 C15 C14 85.8(12)
C40 O6 C15 C4 -154.1(9)
C40 O6 C15 C1 -42.2(12)
O5 C14 C15 O6 -48.6(11)
C13 C14 C15 O6 73.6(12)
O5 C14 C15 C4 -166.1(8)
C13 C14 C15 C4 -44.0(13)
O5 C14 C15 C1 77.8(10)
C13 C14 C15 C1 -160.1(9)
C3 C4 C15 O6 91.0(9)
C5 C4 C15 O6 -36.8(11)
C3 C4 C15 C14 -148.9(8)
C5 C4 C15 C14 83.3(11)
C3 C4 C15 C1 -26.2(10)
C5 C4 C15 C1 -154.0(8)
C2 C1 C15 O6 -112.0(9)
C2 C1 C15 C14 122.0(9)
C2 C1 C15 C4 1.8(11)
C15 O6 C40 O11 -3.6(16)
C15 O6 C40 C41 176.2(9)
C13 O4 C17 C6 31.2(10)
C7 C6 C17 O4 -165.6(8)
C12 C6 C17 O4 -44.3(9)
C5 C6 C17 O4 77.0(10)
C3 O1 C21 O7 -2.3(17)
C3 O1 C21 C22 178.5(9)
O7 C21 C22 C23 127.8(17)
O1 C21 C22 C23 -53.1(19)
C5 O2 C24 O8 2.7(17)
C5 O2 C24 C25 -177.7(8)
C7 O3 C26 O9 1.7(16)
C7 O3 C26 C27 178.6(7)
O9 C26 C27 C28 169.4(12)
O3 C26 C27 C28 -7.5(14)
O9 C26 C27 C32 -12.3(16)
O3 C26 C27 C32 170.9(9)
C30 N1 C28 C27 0.7(18)
C32 C27 C28 N1 -2.0(17)
C26 C27 C28 N1 176.4(10)
C28 N1 C30 C31 2(2)
N1 C30 C31 C32 -3(2)
C14 O5 C33 O10 5.5(14)
C14 O5 C33 C34 -171.0(8)
C30 C31 C32 C27 1.8(18)
C28 C27 C32 C31 0.7(16)
C26 C27 C32 C31 -177.7(10)
O10 C33 C34 C35 -166.5(10)
O5 C33 C34 C35 10.0(14)
O10 C33 C34 C39 10.8(16)
O5 C33 C34 C39 -172.7(8)
C39 C34 C35 C36 1.2(16)
C33 C34 C35 C36 178.4(9)
C34 C35 C36 C37 -0.9(16)
C35 C36 C37 C38 3(2)
C36 C37 C38 C39 -5(2)
C37 C38 C39 C34 4.6(18)
C35 C34 C39 C38 -2.8(15)
C33 C34 C39 C38 179.9(9)
